data_4127964
loop_
_publ_author_name
'Baek, Yunjung'
'Hennessy, Elisabeth T.'
'Betley, Theodore A.'

_publ_section_title
;
 Direct Manipulation of Metal Imido Geometry: Key Principles to Enhance
 C-H Amination Efficacy.
;
_journal_issue 42
_journal_name_full 'Journal of the American Chemical Society'
_journal_page_first 16944
_journal_page_last 16953
_journal_paper_doi 10.1021/jacs.9b09015
_journal_volume 141
_journal_year 2019
_chemical_formula_sum 'C66 H60 Co N3'
_chemical_formula_weight 954.10
_space_group_crystal_system monoclinic
_space_group_IT_number 15
_space_group_name_Hall '-C 2yc'
_space_group_name_H-M_alt 'C 1 2/c 1'
_symmetry_space_group_name_Hall '-C 2yc'
_symmetry_space_group_name_H-M 'C 1 2/c 1'
_atom_sites_solution_hydrogens geom
_audit_creation_method SHELXL-2014/7
_cell_angle_alpha 90
_cell_angle_beta 121.668(4)
_cell_angle_gamma 90
_cell_formula_units_Z 8
_cell_length_a 43.307(9)
_cell_length_b 11.775(3)
_cell_length_c 23.012(5)
_cell_measurement_reflns_used 4702
_cell_measurement_temperature 100(2)
_cell_measurement_theta_max 24.8105
_cell_measurement_theta_min 2.21
_cell_volume 9987(4)
_computing_cell_refinement 'SAINT 8.37A (Bruker-AXS, 2016)'
_computing_data_collection 'APEX3 v2016.1.0 (Bruker-AXS, 2016)'
_computing_data_reduction 'SAINT 8.37A (Bruker-AXS, 2016)'
_computing_molecular_graphics 'Bruker SHELXTL (Sheldrick, 2015)'
_computing_publication_material 'Bruker SHELXTL (Sheldrick, 2015)'
_computing_structure_refinement 'SHELXL-2014/7 (Sheldrick, 2014)'
_computing_structure_solution 'SHELXT-2014 (Sheldrick, 2015)'
_diffrn_ambient_temperature 100(2)
_diffrn_measured_fraction_theta_full 0.983
_diffrn_measured_fraction_theta_max 0.983
_diffrn_measurement_device_type
;
Bruker D8 goniometer with CCD area detector
;
_diffrn_radiation_type MoK\a
_diffrn_radiation_wavelength 0.71073
_diffrn_reflns_av_R_equivalents 0.1021
_diffrn_reflns_av_unetI/netI 0.1170
_diffrn_reflns_Laue_measured_fraction_full 0.983
_diffrn_reflns_Laue_measured_fraction_max 0.983
_diffrn_reflns_limit_h_max 51
_diffrn_reflns_limit_h_min -51
_diffrn_reflns_limit_k_max 14
_diffrn_reflns_limit_k_min -14
_diffrn_reflns_limit_l_max 27
_diffrn_reflns_limit_l_min -25
_diffrn_reflns_number 31801
_diffrn_reflns_point_group_measured_fraction_full 0.983
_diffrn_reflns_point_group_measured_fraction_max 0.983
_diffrn_reflns_theta_full 25.050
_diffrn_reflns_theta_max 25.050
_diffrn_reflns_theta_min 1.770
_diffrn_source 'fine-focus sealed tube'
_exptl_absorpt_coefficient_mu 0.390
_exptl_absorpt_correction_T_max 0.7452
_exptl_absorpt_correction_T_min 0.63911
_exptl_absorpt_correction_type multi-scan
_exptl_absorpt_process_details SADABS
_exptl_crystal_colour purple
_exptl_crystal_density_diffrn 1.269
_exptl_crystal_description block
_exptl_crystal_F_000 4032
_exptl_crystal_size_max 0.200
_exptl_crystal_size_mid 0.150
_exptl_crystal_size_min 0.100
_refine_diff_density_max 0.481
_refine_diff_density_min -0.610
_refine_diff_density_rms 0.068
_refine_ls_extinction_method none
_refine_ls_goodness_of_fit_ref 1.012
_refine_ls_hydrogen_treatment constr
_refine_ls_matrix_type full
_refine_ls_number_parameters 634
_refine_ls_number_reflns 8688
_refine_ls_number_restraints 0
_refine_ls_restrained_S_all 1.012
_refine_ls_R_factor_all 0.1380
_refine_ls_R_factor_gt 0.0715
_refine_ls_shift/su_max 0.001
_refine_ls_shift/su_mean 0.000
_refine_ls_structure_factor_coef Fsqd
_refine_ls_weighting_details 'w=1/[\s^2^(Fo^2^)+(0.0248P)^2^+30.5954P] where P=(Fo^2^+2Fc^2^)/3'
_refine_ls_weighting_scheme calc
_refine_ls_wR_factor_gt 0.1028
_refine_ls_wR_factor_ref 0.1207
_reflns_Friedel_coverage 0.000
_reflns_number_gt 5186
_reflns_number_total 8688
_reflns_threshold_expression 'I > 2\s(I)'
_cod_data_source_file ja9b09015_si_002.cif
_cod_data_source_block (TrL)Co(NAd)
_cod_database_code 4127964
_shelx_shelxl_version_number 2014/7
_shelx_space_group_comment
;
The symmetry employed for this shelxl refinement is uniquely defined
by the following loop, which should always be used as a source of
symmetry information in preference to the above space-group names.
They are only intended as comments.
;
_shelx_estimated_absorpt_t_min 0.926
_shelx_estimated_absorpt_t_max 0.962

loop_
_space_group_symop_operation_xyz
'x, y, z'
'-x, y, -z+1/2'
'x+1/2, y+1/2, z'
'-x+1/2, y+1/2, -z+1/2'
'-x, -y, -z'
'x, -y, z-1/2'
'-x+1/2, -y+1/2, -z'
'x+1/2, -y+1/2, z-1/2'

loop_
_atom_site_label
_atom_site_type_symbol
_atom_site_fract_x
_atom_site_fract_y
_atom_site_fract_z
_atom_site_U_iso_or_equiv
_atom_site_adp_type
_atom_site_occupancy
_atom_site_site_symmetry_order
_atom_site_calc_flag
_atom_site_refinement_flags_posn
_atom_site_refinement_flags_adp
Co1 Co 0.37780(2) 0.31949(4) 0.42776(3) 0.02313(15) Uani 1 1 d . .
N1 N 0.34871(8) 0.3469(2) 0.46674(15) 0.0204(7) Uani 1 1 d . .
N2 N 0.38551(8) 0.4771(2) 0.41903(16) 0.0198(7) Uani 1 1 d . .
N3 N 0.41027(8) 0.2248(3) 0.46218(17) 0.0267(8) Uani 1 1 d . .
C11 C 0.35884(9) 0.4367(3) 0.51388(19) 0.0184(9) Uani 1 1 d . .
C37 C 0.39349(9) 0.5351(3) 0.3780(2) 0.0207(9) Uani 1 1 d . .
C2 C 0.40326(11) 0.8120(3) 0.6519(2) 0.0276(10) Uani 1 1 d . .
C51 C 0.39289(10) 0.5797(3) 0.27164(19) 0.0211(9) Uani 1 1 d . .
C34 C 0.39171(10) 0.5505(3) 0.4714(2) 0.0200(9) Uani 1 1 d . .
C7 C 0.38704(10) 0.6236(3) 0.56603(19) 0.0193(9) Uani 1 1 d . .
C45 C 0.35668(10) 0.4170(3) 0.2682(2) 0.0211(9) Uani 1 1 d . .
C14 C 0.32408(10) 0.2851(3) 0.4720(2) 0.0206(9) Uani 1 1 d . .
C13 C 0.31839(10) 0.3326(3) 0.5223(2) 0.0259(10) Uani 1 1 d . .
H13 H 0.3022 0.3050 0.5351 0.031 Uiso 1 1 calc R U
C39 C 0.42698(10) 0.4082(3) 0.34697(19) 0.0202(9) Uani 1 1 d . .
C56 C 0.41781(10) 0.5875(3) 0.25187(19) 0.0242(9) Uani 1 1 d . .
H56 H 0.4360 0.5309 0.2659 0.029 Uiso 1 1 calc R U
C50 C 0.32632(10) 0.4226(3) 0.2742(2) 0.0263(10) Uani 1 1 d . .
H50 H 0.3278 0.4625 0.3115 0.032 Uiso 1 1 calc R U
C33 C 0.31526(11) 0.0828(3) 0.5335(2) 0.0275(10) Uani 1 1 d . .
H33 H 0.3392 0.1121 0.5549 0.033 Uiso 1 1 calc R U
C16 C 0.32564(10) 0.1170(3) 0.4036(2) 0.0243(10) Uani 1 1 d . .
C21 C 0.34400(10) 0.0175(3) 0.4358(2) 0.0270(10) Uani 1 1 d . .
H21 H 0.3427 -0.0112 0.4731 0.032 Uiso 1 1 calc R U
C57 C 0.44208(10) 0.1884(3) 0.5240(2) 0.0238(9) Uani 1 1 d . .
C42 C 0.49191(11) 0.2841(3) 0.4064(2) 0.0283(10) Uani 1 1 d . .
H42 H 0.5139 0.2424 0.4254 0.034 Uiso 1 1 calc R U
C59 C 0.47199(10) 0.2780(3) 0.5510(2) 0.0275(10) Uani 1 1 d . .
H59A H 0.4635 0.3491 0.5610 0.033 Uiso 1 1 calc R U
H59B H 0.4781 0.2948 0.5160 0.033 Uiso 1 1 calc R U
C49 C 0.29370(11) 0.3705(3) 0.2263(2) 0.0297(10) Uani 1 1 d . .
H49 H 0.2732 0.3757 0.2311 0.036 Uiso 1 1 calc R U
C12 C 0.34045(10) 0.4257(3) 0.5488(2) 0.0237(9) Uani 1 1 d . .
H12 H 0.3429 0.4736 0.5842 0.028 Uiso 1 1 calc R U
C28 C 0.29070(10) 0.1079(3) 0.4652(2) 0.0237(9) Uani 1 1 d . .
C10 C 0.37968(10) 0.5296(3) 0.5162(2) 0.0211(9) Uani 1 1 d . .
C4 C 0.37028(11) 0.8039(3) 0.5905(2) 0.0265(10) Uani 1 1 d . .
H4 H 0.3532 0.8637 0.5777 0.032 Uiso 1 1 calc R U
C58 C 0.43246(10) 0.1628(3) 0.57819(19) 0.0258(10) Uani 1 1 d . .
H58A H 0.4234 0.2325 0.5883 0.031 Uiso 1 1 calc R U
H58B H 0.4131 0.1045 0.5607 0.031 Uiso 1 1 calc R U
C3 C 0.42790(11) 0.7241(3) 0.6700(2) 0.0263(10) Uani 1 1 d . .
H3 H 0.4504 0.7278 0.7122 0.032 Uiso 1 1 calc R U
C6 C 0.36142(10) 0.7112(3) 0.5470(2) 0.0230(9) Uani 1 1 d . .
C41 C 0.49252(11) 0.3986(3) 0.4212(2) 0.0268(10) Uani 1 1 d . .
H41 H 0.5149 0.4352 0.4515 0.032 Uiso 1 1 calc R U
C35 C 0.40542(10) 0.6546(3) 0.4630(2) 0.0245(10) Uani 1 1 d . .
H35 H 0.4128 0.7185 0.4925 0.029 Uiso 1 1 calc R U
C43 C 0.45926(11) 0.2319(3) 0.3640(2) 0.0276(10) Uani 1 1 d . .
H43 H 0.4587 0.1532 0.3543 0.033 Uiso 1 1 calc R U
C44 C 0.42686(10) 0.2925(3) 0.3352(2) 0.0246(10) Uani 1 1 d . .
H44 H 0.4045 0.2543 0.3071 0.030 Uiso 1 1 calc R U
C5 C 0.42041(10) 0.6304(3) 0.6278(2) 0.0226(9) Uani 1 1 d . .
C60 C 0.45583(10) 0.0782(3) 0.5086(2) 0.0260(10) Uani 1 1 d . .
H60A H 0.4365 0.0199 0.4904 0.031 Uiso 1 1 calc R U
H60B H 0.4620 0.0934 0.4736 0.031 Uiso 1 1 calc R U
C36 C 0.40597(10) 0.6454(3) 0.4046(2) 0.0255(10) Uani 1 1 d . .
H36 H 0.4134 0.7024 0.3852 0.031 Uiso 1 1 calc R U
C38 C 0.39221(10) 0.4826(3) 0.31643(19) 0.0196(9) Uani 1 1 d . .
C46 C 0.35265(10) 0.3607(3) 0.2112(2) 0.0251(10) Uani 1 1 d . .
H46 H 0.3724 0.3593 0.2042 0.030 Uiso 1 1 calc R U
C15 C 0.30250(9) 0.1847(3) 0.42532(19) 0.0222(9) Uani 1 1 d . .
C40 C 0.46029(10) 0.4595(3) 0.3915(2) 0.0238(9) Uani 1 1 d . .
H40 H 0.4609 0.5379 0.4018 0.029 Uiso 1 1 calc R U
C52 C 0.36548(10) 0.6620(3) 0.2472(2) 0.0311(10) Uani 1 1 d . .
H52 H 0.3472 0.6560 0.2581 0.037 Uiso 1 1 calc R U
C65 C 0.46624(10) 0.1198(3) 0.6433(2) 0.0275(10) Uani 1 1 d . .
H65 H 0.4601 0.1041 0.6788 0.033 Uiso 1 1 calc R U
C22 C 0.26868(10) 0.2328(3) 0.3599(2) 0.0277(10) Uani 1 1 d . .
C29 C 0.25631(11) 0.0607(3) 0.4355(2) 0.0290(10) Uani 1 1 d . .
H29 H 0.2389 0.0755 0.3888 0.035 Uiso 1 1 calc R U
C55 C 0.41667(10) 0.6772(3) 0.21165(19) 0.0282(10) Uani 1 1 d . .
H55 H 0.4343 0.6820 0.1990 0.034 Uiso 1 1 calc R U
C8 C 0.44905(10) 0.5398(3) 0.6481(2) 0.0295(10) Uani 1 1 d . .
H8A H 0.4373 0.4670 0.6279 0.044 Uiso 1 1 calc R U
H8B H 0.4633 0.5328 0.6980 0.044 Uiso 1 1 calc R U
H8C H 0.4651 0.5609 0.6317 0.044 Uiso 1 1 calc R U
C54 C 0.39039(11) 0.7586(3) 0.1902(2) 0.0316(10) Uani 1 1 d . .
H54 H 0.3900 0.8203 0.1632 0.038 Uiso 1 1 calc R U
C31 C 0.27124(12) -0.0297(3) 0.5410(2) 0.0318(11) Uani 1 1 d . .
H31 H 0.2645 -0.0754 0.5666 0.038 Uiso 1 1 calc R U
C53 C 0.36441(11) 0.7515(3) 0.2076(2) 0.0352(11) Uani 1 1 d . .
H53 H 0.3460 0.8076 0.1924 0.042 Uiso 1 1 calc R U
C1 C 0.41168(13) 0.9147(3) 0.6972(2) 0.0424(12) Uani 1 1 d . .
H1A H 0.4041 0.9837 0.6693 0.064 Uiso 1 1 calc R U
H1B H 0.4378 0.9179 0.7306 0.064 Uiso 1 1 calc R U
H1C H 0.3986 0.9090 0.7213 0.064 Uiso 1 1 calc R U
C32 C 0.30572(11) 0.0164(3) 0.5713(2) 0.0299(10) Uani 1 1 d . .
H32 H 0.3229 0.0023 0.6182 0.036 Uiso 1 1 calc R U
C20 C 0.36414(11) -0.0403(3) 0.4143(2) 0.0353(11) Uani 1 1 d . .
H20 H 0.3769 -0.1072 0.4377 0.042 Uiso 1 1 calc R U
C17 C 0.32804(11) 0.1551(3) 0.3484(2) 0.0297(10) Uani 1 1 d . .
H17 H 0.3160 0.2234 0.3260 0.036 Uiso 1 1 calc R U
C61 C 0.48918(10) 0.0344(3) 0.5734(2) 0.0304(11) Uani 1 1 d . .
H61 H 0.4978 -0.0371 0.5630 0.036 Uiso 1 1 calc R U
C23 C 0.25666(11) 0.3427(4) 0.3558(2) 0.0368(11) Uani 1 1 d . .
H23 H 0.2690 0.3913 0.3944 0.044 Uiso 1 1 calc R U
C27 C 0.24973(11) 0.1639(4) 0.3020(2) 0.0345(11) Uani 1 1 d . .
H27 H 0.2574 0.0877 0.3036 0.041 Uiso 1 1 calc R U
C48 C 0.29109(11) 0.3117(4) 0.1724(2) 0.0331(10) Uani 1 1 d . .
H48 H 0.2691 0.2743 0.1407 0.040 Uiso 1 1 calc R U
C47 C 0.32063(11) 0.3071(3) 0.1646(2) 0.0315(10) Uani 1 1 d . .
H47 H 0.3189 0.2670 0.1271 0.038 Uiso 1 1 calc R U
C9 C 0.32532(10) 0.7077(3) 0.4805(2) 0.0327(11) Uani 1 1 d . .
H9A H 0.3293 0.7057 0.4424 0.049 Uiso 1 1 calc R U
H9B H 0.3113 0.7756 0.4767 0.049 Uiso 1 1 calc R U
H9C H 0.3119 0.6397 0.4793 0.049 Uiso 1 1 calc R U
C30 C 0.24700(11) -0.0080(3) 0.4731(2) 0.0332(11) Uani 1 1 d . .
H30 H 0.2234 -0.0405 0.4514 0.040 Uiso 1 1 calc R U
C66 C 0.47936(11) 0.0101(3) 0.6274(2) 0.0350(11) Uani 1 1 d . .
H66A H 0.4600 -0.0482 0.6101 0.042 Uiso 1 1 calc R U
H66B H 0.5009 -0.0194 0.6695 0.042 Uiso 1 1 calc R U
C18 C 0.34747(11) 0.0959(4) 0.3256(2) 0.0342(11) Uani 1 1 d . .
H18 H 0.3481 0.1222 0.2872 0.041 Uiso 1 1 calc R U
C64 C 0.49615(11) 0.2090(4) 0.6701(2) 0.0340(11) Uani 1 1 d . .
H64A H 0.5180 0.1811 0.7123 0.041 Uiso 1 1 calc R U
H64B H 0.4879 0.2796 0.6812 0.041 Uiso 1 1 calc R U
C24 C 0.22671(13) 0.3830(4) 0.2961(3) 0.0479(13) Uani 1 1 d . .
H24 H 0.2185 0.4585 0.2944 0.058 Uiso 1 1 calc R U
C19 C 0.36599(11) -0.0024(4) 0.3596(2) 0.0382(12) Uani 1 1 d . .
H19 H 0.3798 -0.0430 0.3453 0.046 Uiso 1 1 calc R U
C63 C 0.50563(11) 0.2341(3) 0.6159(2) 0.0329(11) Uani 1 1 d . .
H63 H 0.5252 0.2929 0.6336 0.039 Uiso 1 1 calc R U
C25 C 0.20885(12) 0.3150(5) 0.2396(3) 0.0504(14) Uani 1 1 d . .
H25 H 0.1888 0.3437 0.1985 0.061 Uiso 1 1 calc R U
C62 C 0.51920(11) 0.1242(4) 0.6004(2) 0.0354(11) Uani 1 1 d . .
H62A H 0.5258 0.1394 0.5660 0.042 Uiso 1 1 calc R U
H62B H 0.5411 0.0962 0.6425 0.042 Uiso 1 1 calc R U
C26 C 0.22022(12) 0.2044(4) 0.2428(2) 0.0460(13) Uani 1 1 d . .
H26 H 0.2076 0.1563 0.2041 0.055 Uiso 1 1 calc R U

loop_
_atom_site_aniso_label
_atom_site_aniso_U_11
_atom_site_aniso_U_22
_atom_site_aniso_U_33
_atom_site_aniso_U_23
_atom_site_aniso_U_13
_atom_site_aniso_U_12
Co1 0.0263(3) 0.0216(3) 0.0231(3) 0.0018(3) 0.0140(3) 0.0037(2)
N1 0.0207(18) 0.0215(18) 0.019(2) 0.0009(14) 0.0107(15) 0.0021(13)
N2 0.0235(18) 0.0234(17) 0.016(2) 0.0005(15) 0.0125(16) 0.0026(13)
N3 0.032(2) 0.0245(18) 0.030(2) 0.0012(15) 0.0200(18) 0.0038(14)
C11 0.022(2) 0.020(2) 0.012(2) -0.0013(17) 0.0085(19) 0.0021(16)
C37 0.021(2) 0.023(2) 0.023(3) 0.0025(19) 0.014(2) 0.0044(16)
C2 0.041(3) 0.026(2) 0.023(3) -0.004(2) 0.022(2) -0.012(2)
C51 0.024(2) 0.024(2) 0.016(2) 0.0000(17) 0.0119(19) -0.0011(17)
C34 0.024(2) 0.022(2) 0.018(2) -0.0003(18) 0.014(2) 0.0008(16)
C7 0.029(2) 0.019(2) 0.019(2) -0.0005(17) 0.020(2) -0.0027(16)
C45 0.021(2) 0.020(2) 0.020(2) 0.0052(18) 0.0092(19) 0.0030(16)
C14 0.019(2) 0.023(2) 0.018(2) 0.0040(17) 0.0091(19) 0.0009(16)
C13 0.030(2) 0.025(2) 0.031(3) 0.006(2) 0.022(2) 0.0008(18)
C39 0.028(2) 0.026(2) 0.016(2) 0.0029(18) 0.018(2) 0.0014(17)
C56 0.026(2) 0.030(2) 0.015(2) 0.0019(19) 0.010(2) 0.0022(17)
C50 0.026(2) 0.027(2) 0.024(3) 0.0071(19) 0.013(2) 0.0056(17)
C33 0.030(2) 0.023(2) 0.027(3) -0.0036(19) 0.013(2) -0.0029(17)
C16 0.024(2) 0.025(2) 0.022(3) -0.0048(19) 0.011(2) -0.0060(17)
C21 0.027(2) 0.025(2) 0.024(3) 0.0011(19) 0.010(2) -0.0031(18)
C57 0.025(2) 0.025(2) 0.020(2) 0.0020(19) 0.0106(19) 0.0041(18)
C42 0.024(2) 0.036(2) 0.027(3) 0.008(2) 0.015(2) 0.0092(18)
C59 0.035(3) 0.027(2) 0.027(3) -0.0020(19) 0.021(2) -0.0037(18)
C49 0.023(2) 0.040(3) 0.029(3) 0.011(2) 0.015(2) 0.0065(18)
C12 0.031(2) 0.026(2) 0.020(3) 0.0017(18) 0.018(2) 0.0027(17)
C28 0.027(2) 0.023(2) 0.024(3) -0.0011(18) 0.015(2) -0.0014(17)
C10 0.021(2) 0.019(2) 0.022(2) 0.0011(18) 0.0101(19) 0.0042(16)
C4 0.041(3) 0.019(2) 0.031(3) 0.0022(19) 0.027(2) 0.0032(18)
C58 0.028(2) 0.032(2) 0.023(3) -0.0012(19) 0.018(2) -0.0001(18)
C3 0.034(2) 0.032(2) 0.017(2) -0.0023(19) 0.016(2) -0.0059(18)
C6 0.029(2) 0.026(2) 0.019(2) -0.0008(18) 0.016(2) -0.0023(17)
C41 0.029(2) 0.034(2) 0.023(3) 0.0015(19) 0.017(2) -0.0030(18)
C35 0.024(2) 0.023(2) 0.030(3) -0.0022(18) 0.017(2) 0.0003(16)
C43 0.034(3) 0.025(2) 0.029(3) 0.0028(19) 0.020(2) 0.0085(18)
C44 0.027(2) 0.029(2) 0.021(2) 0.0008(18) 0.015(2) 0.0013(17)
C5 0.028(2) 0.027(2) 0.020(3) 0.0002(19) 0.018(2) -0.0032(17)
C60 0.031(2) 0.025(2) 0.024(3) 0.0000(18) 0.016(2) 0.0017(17)
C36 0.034(2) 0.020(2) 0.031(3) 0.0025(18) 0.023(2) -0.0012(17)
C38 0.023(2) 0.021(2) 0.021(2) 0.0017(18) 0.0159(19) 0.0023(16)
C46 0.026(2) 0.026(2) 0.026(3) 0.0036(19) 0.016(2) 0.0024(17)
C15 0.023(2) 0.023(2) 0.019(2) -0.0011(18) 0.0101(18) -0.0031(17)
C40 0.030(2) 0.026(2) 0.025(3) 0.0041(19) 0.021(2) 0.0013(18)
C52 0.030(2) 0.033(3) 0.034(3) 0.008(2) 0.020(2) 0.0063(19)
C65 0.035(3) 0.035(2) 0.019(3) 0.0022(19) 0.019(2) -0.0039(19)
C22 0.023(2) 0.038(2) 0.023(3) 0.007(2) 0.013(2) -0.0007(18)
C29 0.029(2) 0.028(2) 0.033(3) 0.000(2) 0.019(2) 0.0007(18)
C55 0.031(2) 0.039(2) 0.018(2) 0.000(2) 0.015(2) -0.008(2)
C8 0.027(2) 0.039(3) 0.022(3) 0.001(2) 0.013(2) -0.0016(18)
C54 0.041(3) 0.029(2) 0.021(3) 0.0062(19) 0.013(2) -0.003(2)
C31 0.047(3) 0.027(2) 0.036(3) -0.001(2) 0.033(3) 0.000(2)
C53 0.038(3) 0.030(2) 0.035(3) 0.011(2) 0.018(2) 0.0113(19)
C1 0.065(3) 0.027(2) 0.035(3) -0.008(2) 0.026(3) -0.008(2)
C32 0.041(3) 0.026(2) 0.023(3) 0.0029(19) 0.017(2) 0.0015(19)
C20 0.028(2) 0.023(2) 0.046(3) -0.004(2) 0.014(2) -0.0021(18)
C17 0.035(3) 0.026(2) 0.025(3) -0.0026(19) 0.013(2) -0.0044(18)
C61 0.033(3) 0.029(2) 0.029(3) 0.006(2) 0.017(2) 0.0099(18)
C23 0.032(3) 0.045(3) 0.032(3) 0.010(2) 0.016(2) 0.007(2)
C27 0.031(3) 0.046(3) 0.021(3) 0.006(2) 0.010(2) -0.006(2)
C48 0.026(2) 0.039(3) 0.025(3) 0.002(2) 0.008(2) -0.0014(19)
C47 0.034(3) 0.032(2) 0.028(3) -0.002(2) 0.015(2) 0.0022(19)
C9 0.034(3) 0.032(2) 0.034(3) -0.002(2) 0.019(2) 0.0032(18)
C30 0.033(3) 0.031(2) 0.044(3) -0.005(2) 0.027(3) -0.0064(19)
C66 0.034(3) 0.033(2) 0.034(3) 0.011(2) 0.015(2) 0.0046(19)
C18 0.039(3) 0.040(3) 0.025(3) -0.006(2) 0.017(2) -0.009(2)
C64 0.028(2) 0.049(3) 0.022(3) 0.000(2) 0.010(2) -0.0056(19)
C24 0.041(3) 0.060(3) 0.046(4) 0.019(3) 0.024(3) 0.019(2)
C19 0.041(3) 0.035(3) 0.043(3) -0.014(2) 0.025(3) -0.005(2)
C63 0.030(2) 0.040(3) 0.029(3) -0.006(2) 0.015(2) -0.0142(19)
C25 0.027(3) 0.083(4) 0.036(3) 0.029(3) 0.013(2) 0.013(3)
C62 0.024(2) 0.053(3) 0.030(3) 0.006(2) 0.015(2) 0.005(2)
C26 0.034(3) 0.070(4) 0.029(3) 0.010(3) 0.013(2) -0.009(2)

loop_
_atom_type_symbol
_atom_type_description
_atom_type_scat_dispersion_real
_atom_type_scat_dispersion_imag
_atom_type_scat_source
C C 0.0033 0.0016 'International Tables Vol C Tables 4.2.6.8 and 6.1.1.4'
H H 0.0000 0.0000 'International Tables Vol C Tables 4.2.6.8 and 6.1.1.4'
Co Co 0.3494 0.9721 'International Tables Vol C Tables 4.2.6.8 and 6.1.1.4'
N N 0.0061 0.0033 'International Tables Vol C Tables 4.2.6.8 and 6.1.1.4'

loop_
_geom_angle_atom_site_label_1
_geom_angle_atom_site_label_2
_geom_angle_atom_site_label_3
_geom_angle
N3 Co1 N2 123.91(14)
N3 Co1 N1 119.78(14)
N2 Co1 N1 94.57(12)
C14 N1 C11 106.1(3)
C14 N1 Co1 134.1(2)
C11 N1 Co1 118.0(2)
C37 N2 C34 106.7(3)
C37 N2 Co1 133.4(3)
C34 N2 Co1 118.5(2)
C57 N3 Co1 145.0(3)
C10 C11 C12 126.7(3)
C10 C11 N1 123.4(3)
C12 C11 N1 109.3(3)
N2 C37 C36 110.0(3)
N2 C37 C38 123.2(3)
C36 C37 C38 126.5(3)
C3 C2 C4 118.2(4)
C3 C2 C1 121.5(4)
C4 C2 C1 120.3(4)
C56 C51 C52 117.8(4)
C56 C51 C38 124.1(3)
C52 C51 C38 118.0(3)
N2 C34 C10 123.5(3)
N2 C34 C35 108.9(3)
C10 C34 C35 126.6(3)
C5 C7 C6 120.0(3)
C5 C7 C10 120.6(3)
C6 C7 C10 119.1(3)
C50 C45 C46 117.2(4)
C50 C45 C38 122.6(3)
C46 C45 C38 119.8(3)
N1 C14 C13 110.1(3)
N1 C14 C15 124.8(3)
C13 C14 C15 124.8(3)
C12 C13 C14 107.5(3)
C12 C13 H13 126.2
C14 C13 H13 126.2
C44 C39 C40 117.7(3)
C44 C39 C38 124.1(3)
C40 C39 C38 118.1(3)
C51 C56 C55 120.8(4)
C51 C56 H56 119.6
C55 C56 H56 119.6
C45 C50 C49 121.0(4)
C45 C50 H50 119.5
C49 C50 H50 119.5
C32 C33 C28 121.8(4)
C32 C33 H33 119.1
C28 C33 H33 119.1
C21 C16 C17 117.3(4)
C21 C16 C15 123.0(4)
C17 C16 C15 119.6(3)
C20 C21 C16 121.0(4)
C20 C21 H21 119.5
C16 C21 H21 119.5
N3 C57 C59 111.4(3)
N3 C57 C58 109.6(3)
C59 C57 C58 109.8(3)
N3 C57 C60 108.1(3)
C59 C57 C60 109.1(3)
C58 C57 C60 108.8(3)
C43 C42 C41 119.4(4)
C43 C42 H42 120.3
C41 C42 H42 120.3
C57 C59 C63 109.5(3)
C57 C59 H59A 109.8
C63 C59 H59A 109.8
C57 C59 H59B 109.8
C63 C59 H59B 109.8
H59A C59 H59B 108.2
C48 C49 C50 120.3(4)
C48 C49 H49 119.8
C50 C49 H49 119.8
C13 C12 C11 106.9(3)
C13 C12 H12 126.5
C11 C12 H12 126.5
C29 C28 C33 117.2(4)
C29 C28 C15 122.9(4)
C33 C28 C15 119.9(3)
C34 C10 C11 126.1(3)
C34 C10 C7 114.9(3)
C11 C10 C7 118.7(3)
C2 C4 C6 122.3(4)
C2 C4 H4 118.9
C6 C4 H4 118.9
C65 C58 C57 109.4(3)
C65 C58 H58A 109.8
C57 C58 H58A 109.8
C65 C58 H58B 109.8
C57 C58 H58B 109.8
H58A C58 H58B 108.2
C2 C3 C5 121.5(4)
C2 C3 H3 119.2
C5 C3 H3 119.2
C4 C6 C7 118.5(4)
C4 C6 C9 119.9(3)
C7 C6 C9 121.6(3)
C42 C41 C40 119.7(4)
C42 C41 H41 120.1
C40 C41 H41 120.1
C36 C35 C34 106.9(3)
C36 C35 H35 126.5
C34 C35 H35 126.5
C42 C43 C44 120.9(4)
C42 C43 H43 119.6
C44 C43 H43 119.6
C39 C44 C43 120.7(4)
C39 C44 H44 119.7
C43 C44 H44 119.7
C3 C5 C7 119.5(3)
C3 C5 C8 119.4(4)
C7 C5 C8 121.1(3)
C61 C60 C57 110.0(3)
C61 C60 H60A 109.7
C57 C60 H60A 109.7
C61 C60 H60B 109.7
C57 C60 H60B 109.7
H60A C60 H60B 108.2
C35 C36 C37 107.4(3)
C35 C36 H36 126.3
C37 C36 H36 126.3
C37 C38 C45 114.0(3)
C37 C38 C51 108.4(3)
C45 C38 C51 104.4(3)
C37 C38 C39 104.8(3)
C45 C38 C39 113.9(3)
C51 C38 C39 111.3(3)
C47 C46 C45 121.7(4)
C47 C46 H46 119.2
C45 C46 H46 119.2
C14 C15 C28 107.6(3)
C14 C15 C16 111.1(3)
C28 C15 C16 111.0(3)
C14 C15 C22 108.4(3)
C28 C15 C22 110.4(3)
C16 C15 C22 108.3(3)
C41 C40 C39 121.6(4)
C41 C40 H40 119.2
C39 C40 H40 119.2
C53 C52 C51 121.5(4)
C53 C52 H52 119.3
C51 C52 H52 119.3
C64 C65 C58 109.9(3)
C64 C65 C66 109.5(3)
C58 C65 C66 109.2(3)
C64 C65 H65 109.4
C58 C65 H65 109.4
C66 C65 H65 109.4
C23 C22 C27 117.9(4)
C23 C22 C15 122.5(4)
C27 C22 C15 119.6(4)
C28 C29 C30 120.9(4)
C28 C29 H29 119.5
C30 C29 H29 119.5
C54 C55 C56 120.4(4)
C54 C55 H55 119.8
C56 C55 H55 119.8
C5 C8 H8A 109.5
C5 C8 H8B 109.5
H8A C8 H8B 109.5
C5 C8 H8C 109.5
H8A C8 H8C 109.5
H8B C8 H8C 109.5
C55 C54 C53 120.2(4)
C55 C54 H54 119.9
C53 C54 H54 119.9
C30 C31 C32 118.6(4)
C30 C31 H31 120.7
C32 C31 H31 120.7
C52 C53 C54 119.3(4)
C52 C53 H53 120.4
C54 C53 H53 120.4
C2 C1 H1A 109.5
C2 C1 H1B 109.5
H1A C1 H1B 109.5
C2 C1 H1C 109.5
H1A C1 H1C 109.5
H1B C1 H1C 109.5
C33 C32 C31 120.3(4)
C33 C32 H32 119.9
C31 C32 H32 119.9
C19 C20 C21 121.1(4)
C19 C20 H20 119.5
C21 C20 H20 119.5
C18 C17 C16 121.9(4)
C18 C17 H17 119.0
C16 C17 H17 119.0
C60 C61 C62 109.3(3)
C60 C61 C66 109.4(3)
C62 C61 C66 109.7(3)
C60 C61 H61 109.5
C62 C61 H61 109.5
C66 C61 H61 109.5
C22 C23 C24 120.8(4)
C22 C23 H23 119.6
C24 C23 H23 119.6
C26 C27 C22 121.1(4)
C26 C27 H27 119.4
C22 C27 H27 119.4
C49 C48 C47 119.6(4)
C49 C48 H48 120.2
C47 C48 H48 120.2
C46 C47 C48 120.0(4)
C46 C47 H47 120.0
C48 C47 H47 120.0
C6 C9 H9A 109.5
C6 C9 H9B 109.5
H9A C9 H9B 109.5
C6 C9 H9C 109.5
H9A C9 H9C 109.5
H9B C9 H9C 109.5
C31 C30 C29 121.2(4)
C31 C30 H30 119.4
C29 C30 H30 119.4
C65 C66 C61 109.4(3)
C65 C66 H66A 109.8
C61 C66 H66A 109.8
C65 C66 H66B 109.8
C61 C66 H66B 109.8
H66A C66 H66B 108.3
C17 C18 C19 119.2(4)
C17 C18 H18 120.4
C19 C18 H18 120.4
C65 C64 C63 109.7(3)
C65 C64 H64A 109.7
C63 C64 H64A 109.7
C65 C64 H64B 109.7
C63 C64 H64B 109.7
H64A C64 H64B 108.2
C25 C24 C23 120.5(5)
C25 C24 H24 119.7
C23 C24 H24 119.7
C20 C19 C18 119.4(4)
C20 C19 H19 120.3
C18 C19 H19 120.3
C59 C63 C64 109.6(3)
C59 C63 C62 110.0(3)
C64 C63 C62 108.9(3)
C59 C63 H63 109.4
C64 C63 H63 109.4
C62 C63 H63 109.4
C24 C25 C26 119.6(4)
C24 C25 H25 120.2
C26 C25 H25 120.2
C61 C62 C63 109.2(3)
C61 C62 H62A 109.8
C63 C62 H62A 109.8
C61 C62 H62B 109.8
C63 C62 H62B 109.8
H62A C62 H62B 108.3
C27 C26 C25 120.1(5)
C27 C26 H26 120.0
C25 C26 H26 120.0

loop_
_geom_bond_atom_site_label_1
_geom_bond_atom_site_label_2
_geom_bond_distance
Co1 N3 1.636(3)
Co1 N2 1.914(3)
Co1 N1 1.919(3)
N1 C14 1.348(4)
N1 C11 1.410(4)
N2 C37 1.350(4)
N2 C34 1.390(5)
N3 C57 1.431(5)
C11 C10 1.401(5)
C11 C12 1.404(5)
C37 C36 1.415(5)
C37 C38 1.520(5)
C2 C3 1.385(5)
C2 C4 1.388(5)
C2 C1 1.511(5)
C51 C56 1.377(5)
C51 C52 1.402(5)
C51 C38 1.550(5)
C34 C10 1.401(5)
C34 C35 1.418(5)
C7 C5 1.399(5)
C7 C6 1.406(5)
C7 C10 1.501(5)
C45 C50 1.394(5)
C45 C46 1.397(5)
C45 C38 1.550(5)
C14 C13 1.418(5)
C14 C15 1.539(5)
C13 C12 1.369(5)
C13 H13 0.9500
C39 C44 1.388(5)
C39 C40 1.394(5)
C39 C38 1.555(5)
C56 C55 1.387(5)
C56 H56 0.9500
C50 C49 1.398(5)
C50 H50 0.9500
C33 C32 1.384(5)
C33 C28 1.392(5)
C33 H33 0.9500
C16 C21 1.391(5)
C16 C17 1.401(5)
C16 C15 1.554(5)
C21 C20 1.386(5)
C21 H21 0.9500
C57 C59 1.527(5)
C57 C58 1.538(5)
C57 C60 1.544(5)
C42 C43 1.371(5)
C42 C41 1.387(5)
C42 H42 0.9500
C59 C63 1.528(5)
C59 H59A 0.9900
C59 H59B 0.9900
C49 C48 1.372(5)
C49 H49 0.9500
C12 H12 0.9500
C28 C29 1.388(5)
C28 C15 1.553(5)
C4 C6 1.391(5)
C4 H4 0.9500
C58 C65 1.530(5)
C58 H58A 0.9900
C58 H58B 0.9900
C3 C5 1.392(5)
C3 H3 0.9500
C6 C9 1.509(5)
C41 C40 1.388(5)
C41 H41 0.9500
C35 C36 1.361(5)
C35 H35 0.9500
C43 C44 1.394(5)
C43 H43 0.9500
C44 H44 0.9500
C5 C8 1.512(5)
C60 C61 1.521(5)
C60 H60A 0.9900
C60 H60B 0.9900
C36 H36 0.9500
C46 C47 1.382(5)
C46 H46 0.9500
C15 C22 1.555(5)
C40 H40 0.9500
C52 C53 1.378(5)
C52 H52 0.9500
C65 C64 1.525(5)
C65 C66 1.531(5)
C65 H65 1.0000
C22 C23 1.380(5)
C22 C27 1.400(5)
C29 C30 1.389(5)
C29 H29 0.9500
C55 C54 1.367(5)
C55 H55 0.9500
C8 H8A 0.9800
C8 H8B 0.9800
C8 H8C 0.9800
C54 C53 1.380(5)
C54 H54 0.9500
C31 C30 1.373(6)
C31 C32 1.385(5)
C31 H31 0.9500
C53 H53 0.9500
C1 H1A 0.9800
C1 H1B 0.9800
C1 H1C 0.9800
C32 H32 0.9500
C20 C19 1.377(6)
C20 H20 0.9500
C17 C18 1.391(5)
C17 H17 0.9500
C61 C62 1.532(5)
C61 C66 1.537(6)
C61 H61 1.0000
C23 C24 1.387(6)
C23 H23 0.9500
C27 C26 1.374(6)
C27 H27 0.9500
C48 C47 1.384(5)
C48 H48 0.9500
C47 H47 0.9500
C9 H9A 0.9800
C9 H9B 0.9800
C9 H9C 0.9800
C30 H30 0.9500
C66 H66A 0.9900
C66 H66B 0.9900
C18 C19 1.392(6)
C18 H18 0.9500
C64 C63 1.533(5)
C64 H64A 0.9900
C64 H64B 0.9900
C24 C25 1.369(7)
C24 H24 0.9500
C19 H19 0.9500
C63 C62 1.537(6)
C63 H63 1.0000
C25 C26 1.380(7)
C25 H25 0.9500
C62 H62A 0.9900
C62 H62B 0.9900
C26 H26 0.9500

loop_
_geom_torsion_atom_site_label_1
_geom_torsion_atom_site_label_2
_geom_torsion_atom_site_label_3
_geom_torsion_atom_site_label_4
_geom_torsion
N2 Co1 N3 C57 66.2(5)
N1 Co1 N3 C57 -53.5(5)
C14 N1 C11 C10 -169.6(3)
Co1 N1 C11 C10 23.4(4)
C14 N1 C11 C12 1.5(4)
Co1 N1 C11 C12 -165.4(2)
C34 N2 C37 C36 1.8(4)
Co1 N2 C37 C36 -164.0(3)
C34 N2 C37 C38 176.6(3)
Co1 N2 C37 C38 10.7(5)
C37 N2 C34 C10 166.6(3)
Co1 N2 C34 C10 -25.1(5)
C37 N2 C34 C35 -2.6(4)
Co1 N2 C34 C35 165.7(2)
C11 N1 C14 C13 -0.6(4)
Co1 N1 C14 C13 163.3(3)
C11 N1 C14 C15 173.7(3)
Co1 N1 C14 C15 -22.4(6)
N1 C14 C13 C12 -0.6(4)
C15 C14 C13 C12 -174.9(3)
C52 C51 C56 C55 2.9(6)
C38 C51 C56 C55 180.0(3)
C46 C45 C50 C49 2.2(5)
C38 C45 C50 C49 174.4(3)
C17 C16 C21 C20 0.7(6)
C15 C16 C21 C20 179.6(3)
Co1 N3 C57 C59 -62.9(6)
Co1 N3 C57 C58 58.9(6)
Co1 N3 C57 C60 177.3(4)
N3 C57 C59 C63 -178.6(3)
C58 C57 C59 C63 59.8(4)
C60 C57 C59 C63 -59.4(4)
C45 C50 C49 C48 0.5(6)
C14 C13 C12 C11 1.5(4)
C10 C11 C12 C13 168.9(4)
N1 C11 C12 C13 -1.9(4)
C32 C33 C28 C29 -1.8(6)
C32 C33 C28 C15 178.9(3)
N2 C34 C10 C11 -2.7(6)
C35 C34 C10 C11 164.5(4)
N2 C34 C10 C7 -176.0(3)
C35 C34 C10 C7 -8.7(5)
C12 C11 C10 C34 -166.0(4)
N1 C11 C10 C34 3.5(6)
C12 C11 C10 C7 7.0(6)
N1 C11 C10 C7 176.6(3)
C5 C7 C10 C34 -85.5(4)
C6 C7 C10 C34 88.2(4)
C5 C7 C10 C11 100.8(4)
C6 C7 C10 C11 -85.6(4)
C3 C2 C4 C6 -0.2(6)
C1 C2 C4 C6 179.7(4)
N3 C57 C58 C65 178.0(3)
C59 C57 C58 C65 -59.3(4)
C60 C57 C58 C65 60.0(4)
C4 C2 C3 C5 1.0(6)
C1 C2 C3 C5 -178.9(4)
C2 C4 C6 C7 -0.6(6)
C2 C4 C6 C9 -179.3(3)
C5 C7 C6 C4 0.6(5)
C10 C7 C6 C4 -173.1(3)
C5 C7 C6 C9 179.3(3)
C10 C7 C6 C9 5.5(5)
C43 C42 C41 C40 -1.9(6)
N2 C34 C35 C36 2.5(4)
C10 C34 C35 C36 -166.3(4)
C41 C42 C43 C44 0.8(6)
C40 C39 C44 C43 -3.5(5)
C38 C39 C44 C43 179.5(3)
C42 C43 C44 C39 2.0(6)
C2 C3 C5 C7 -1.0(6)
C2 C3 C5 C8 176.7(3)
C6 C7 C5 C3 0.2(5)
C10 C7 C5 C3 173.8(3)
C6 C7 C5 C8 -177.5(3)
C10 C7 C5 C8 -3.9(5)
N3 C57 C60 C61 -178.6(3)
C59 C57 C60 C61 60.1(4)
C58 C57 C60 C61 -59.6(4)
C34 C35 C36 C37 -1.4(4)
N2 C37 C36 C35 -0.2(4)
C38 C37 C36 C35 -174.8(3)
N2 C37 C38 C45 49.4(5)
C36 C37 C38 C45 -136.7(4)
N2 C37 C38 C51 165.2(3)
C36 C37 C38 C51 -20.9(5)
N2 C37 C38 C39 -75.8(4)
C36 C37 C38 C39 98.1(4)
C50 C45 C38 C37 10.6(5)
C46 C45 C38 C37 -177.4(3)
C50 C45 C38 C51 -107.5(4)
C46 C45 C38 C51 64.5(4)
C50 C45 C38 C39 130.8(4)
C46 C45 C38 C39 -57.2(4)
C56 C51 C38 C37 125.2(4)
C52 C51 C38 C37 -57.8(4)
C56 C51 C38 C45 -112.9(4)
C52 C51 C38 C45 64.1(4)
C56 C51 C38 C39 10.4(5)
C52 C51 C38 C39 -172.5(3)
C44 C39 C38 C37 122.8(4)
C40 C39 C38 C37 -54.2(4)
C44 C39 C38 C45 -2.5(5)
C40 C39 C38 C45 -179.5(3)
C44 C39 C38 C51 -120.3(4)
C40 C39 C38 C51 62.8(4)
C50 C45 C46 C47 -3.6(5)
C38 C45 C46 C47 -176.0(3)
N1 C14 C15 C28 156.2(3)
C13 C14 C15 C28 -30.3(5)
N1 C14 C15 C16 34.5(5)
C13 C14 C15 C16 -152.0(3)
N1 C14 C15 C22 -84.4(4)
C13 C14 C15 C22 89.1(4)
C29 C28 C15 C14 137.3(4)
C33 C28 C15 C14 -43.4(4)
C29 C28 C15 C16 -100.9(4)
C33 C28 C15 C16 78.4(4)
C29 C28 C15 C22 19.3(5)
C33 C28 C15 C22 -161.5(3)
C21 C16 C15 C14 98.1(4)
C17 C16 C15 C14 -83.1(4)
C21 C16 C15 C28 -21.6(5)
C17 C16 C15 C28 157.2(3)
C21 C16 C15 C22 -143.0(4)
C17 C16 C15 C22 35.8(4)
C42 C41 C40 C39 0.2(6)
C44 C39 C40 C41 2.5(5)
C38 C39 C40 C41 179.6(3)
C56 C51 C52 C53 -3.3(6)
C38 C51 C52 C53 179.4(4)
C57 C58 C65 C64 59.1(4)
C57 C58 C65 C66 -61.1(4)
C14 C15 C22 C23 -15.2(5)
C28 C15 C22 C23 102.4(4)
C16 C15 C22 C23 -135.9(4)
C14 C15 C22 C27 163.6(3)
C28 C15 C22 C27 -78.8(4)
C16 C15 C22 C27 43.0(4)
C33 C28 C29 C30 0.5(6)
C15 C28 C29 C30 179.7(3)
C51 C56 C55 C54 -0.9(6)
C56 C55 C54 C53 -0.9(6)
C51 C52 C53 C54 1.6(6)
C55 C54 C53 C52 0.5(6)
C28 C33 C32 C31 1.6(6)
C30 C31 C32 C33 0.0(6)
C16 C21 C20 C19 -1.3(6)
C21 C16 C17 C18 0.9(6)
C15 C16 C17 C18 -178.0(3)
C57 C60 C61 C62 -60.4(4)
C57 C60 C61 C66 59.8(4)
C27 C22 C23 C24 0.1(6)
C15 C22 C23 C24 178.9(4)
C23 C22 C27 C26 0.3(6)
C15 C22 C27 C26 -178.6(4)
C50 C49 C48 C47 -1.9(6)
C45 C46 C47 C48 2.3(6)
C49 C48 C47 C46 0.5(6)
C32 C31 C30 C29 -1.4(6)
C28 C29 C30 C31 1.2(6)
C64 C65 C66 C61 -59.6(4)
C58 C65 C66 C61 60.8(4)
C60 C61 C66 C65 -60.2(4)
C62 C61 C66 C65 59.7(4)
C16 C17 C18 C19 -1.9(6)
C58 C65 C64 C63 -59.5(4)
C66 C65 C64 C63 60.5(4)
C22 C23 C24 C25 -1.1(7)
C21 C20 C19 C18 0.3(6)
C17 C18 C19 C20 1.3(6)
C57 C59 C63 C64 -59.8(4)
C57 C59 C63 C62 59.9(4)
C65 C64 C63 C59 59.8(4)
C65 C64 C63 C62 -60.7(4)
C23 C24 C25 C26 1.8(7)
C60 C61 C62 C63 59.8(4)
C66 C61 C62 C63 -60.2(4)
C59 C63 C62 C61 -59.8(4)
C64 C63 C62 C61 60.4(4)
C22 C27 C26 C25 0.3(6)
C24 C25 C26 C27 -1.3(7)
